data_7108098
loop_
_publ_author_name
'Travis Marshall-Roth'
'Sean C. Liebscher'
'Karl Rickert'
'Nicholas J. Seewald'
'Allen G. Oliver'
'Seth N. Brown'

_publ_section_title
;
 Nonclassical oxygen atom transfer reactions of oxomolybdenum(VI)
 bis(catecholate)
;
_journal_name_full Chem.Commun.
_journal_page_first 7826
_journal_paper_doi 10.1039/c2cc33523a
_journal_volume 48
_journal_year 2012
_chemical_formula_moiety 'C34 H47 Mo N O6, 1.5 (C6 H12)'
_chemical_formula_sum 'C43 H65 Mo N O6'
_chemical_formula_weight 787.90
_chemical_name_common 'Mo(O)(DBCat)2(ONC5H4CH3) . 1.5 C6H12'
_chemical_name_systematic
;
Oxobis(3,5-di-tert-butylcatecholato)(4-picoline-N-oxide)molybdenum(VI)
sesquicyclohexane solvate
;
_space_group_IT_number 14
_symmetry_cell_setting monoclinic
_symmetry_space_group_name_Hall '-P 2ybc'
_symmetry_space_group_name_H-M 'P 1 21/c 1'
_atom_sites_solution_hydrogens geom
_atom_sites_solution_primary direct
_atom_sites_solution_secondary difmap
_audit_creation_method SHELXL-97
_cell_angle_alpha 90.00
_cell_angle_beta 90.045(2)
_cell_angle_gamma 90.00
_cell_formula_units_Z 8
_cell_length_a 14.4007(9)
_cell_length_b 35.850(2)
_cell_length_c 16.3779(11)
_cell_measurement_reflns_used 9927
_cell_measurement_temperature 120(2)
_cell_measurement_theta_max 22.68
_cell_measurement_theta_min 2.20
_cell_volume 8455.3(9)
_computing_cell_refinement 'APEX2/SAINT (Bruker, 2004)'
_computing_data_collection 'APEX2 (Bruker, 2004)'
_computing_data_reduction 'SAINT/XPREP (Bruker, 2004; Sheldrick, 2003)'
_computing_molecular_graphics 'XP (Sheldrick, 1998)'
_computing_publication_material 'XCIF (Sheldrick, 2001)'
_computing_structure_refinement 'XL (Sheldrick, 2001)'
_computing_structure_solution 'XS (Sheldrick, 2001)'
_diffrn_ambient_temperature 120(2)
_diffrn_detector_area_resol_mean 8.33
_diffrn_measured_fraction_theta_full 0.997
_diffrn_measured_fraction_theta_max 0.997
_diffrn_measurement_device_type 'Bruker APEX-II CCD'
_diffrn_measurement_method '\f and \w scans'
_diffrn_radiation_monochromator graphite
_diffrn_radiation_source 'fine-focus sealed tube'
_diffrn_radiation_type MoK\a
_diffrn_radiation_wavelength 0.71073
_diffrn_reflns_av_R_equivalents 0.0896
_diffrn_reflns_av_sigmaI/netI 0.0769
_diffrn_reflns_limit_h_max 18
_diffrn_reflns_limit_h_min -18
_diffrn_reflns_limit_k_max 44
_diffrn_reflns_limit_k_min -43
_diffrn_reflns_limit_l_max 20
_diffrn_reflns_limit_l_min -17
_diffrn_reflns_number 98563
_diffrn_reflns_theta_full 26.40
_diffrn_reflns_theta_max 26.40
_diffrn_reflns_theta_min 1.24
_exptl_absorpt_coefficient_mu 0.355
_exptl_absorpt_correction_T_max 0.9654
_exptl_absorpt_correction_T_min 0.8426
_exptl_absorpt_correction_type multi-scan
_exptl_absorpt_process_details
;
Blessing, R. H. (1995) Acta Cryst. A51, 33-38.

Sheldrick, G.M. (2008) SADABS v2008/1. Bruker AXS Inc.
Madison, WI USA.
;
_exptl_crystal_colour 'dark purple'
_exptl_crystal_density_diffrn 1.238
_exptl_crystal_density_method 'not measured'
_exptl_crystal_description 'irregular fragment'
_exptl_crystal_F_000 3360
_exptl_crystal_recrystallization_method
;
Crystals were grown from benzene/cyclohexane.
;
_exptl_crystal_size_max 0.50
_exptl_crystal_size_mid 0.19
_exptl_crystal_size_min 0.10
_refine_diff_density_max 1.009
_refine_diff_density_min -1.444
_refine_diff_density_rms 0.096
_refine_ls_extinction_method none
_refine_ls_goodness_of_fit_ref 1.017
_refine_ls_hydrogen_treatment constr
_refine_ls_matrix_type full
_refine_ls_number_parameters 930
_refine_ls_number_reflns 17287
_refine_ls_number_restraints 0
_refine_ls_restrained_S_all 1.017
_refine_ls_R_factor_all 0.0990
_refine_ls_R_factor_gt 0.0547
_refine_ls_shift/su_max 0.001
_refine_ls_shift/su_mean 0.000
_refine_ls_structure_factor_coef Fsqd
_refine_ls_weighting_details 'calc w=1/[\s^2^(Fo^2^)+(0.0614P)^2^+11.9426P] where P=(Fo^2^+2Fc^2^)/3'
_refine_ls_weighting_scheme calc
_refine_ls_wR_factor_gt 0.1231
_refine_ls_wR_factor_ref 0.1420
_reflns_number_gt 11780
_reflns_number_total 17287
_reflns_threshold_expression >2sigma(I)
_cod_data_source_file c2cc33523a.txt
_cod_data_source_block moop21c2
_cod_original_sg_symbol_H-M P2(1)/c
_cod_database_code 7108098

loop_
_symmetry_equiv_pos_as_xyz
'x, y, z'
'-x, y+1/2, -z+1/2'
'-x, -y, -z'
'x, -y-1/2, z-1/2'

loop_
_atom_site_label
_atom_site_type_symbol
_atom_site_fract_x
_atom_site_fract_y
_atom_site_fract_z
_atom_site_U_iso_or_equiv
_atom_site_adp_type
_atom_site_occupancy
_atom_site_symmetry_multiplicity
_atom_site_calc_flag
_atom_site_refinement_flags
_atom_site_disorder_assembly
_atom_site_disorder_group
Mo1 Mo 0.12487(4) 0.205437(17) 0.82072(3) 0.02146(13) Uani 1 1 d . . .
O1 O 0.0186(3) 0.21254(12) 0.8624(2) 0.0267(11) Uani 1 1 d . . .
Mo2 Mo 1.37540(4) 0.704717(17) 1.33710(3) 0.02160(13) Uani 1 1 d . . .
O2 O 1.4806(3) 0.71241(14) 1.3796(3) 0.0304(12) Uani 1 1 d . . .
N3 N 0.0459(3) 0.23705(16) 0.6675(3) 0.0227(13) Uani 1 1 d . . .
O3 O 0.0813(3) 0.20570(13) 0.7014(2) 0.0305(11) Uani 1 1 d . . .
O6 O 1.4212(3) 0.70454(13) 1.2181(2) 0.0240(10) Uani 1 1 d . . .
N6 N 1.4547(4) 0.73702(15) 1.1852(3) 0.0215(13) Uani 1 1 d . . .
O11 O 0.2312(3) 0.17677(12) 0.7630(2) 0.0237(10) Uani 1 1 d . . .
C11 C 0.2476(4) 0.1420(2) 0.7880(3) 0.0248(15) Uani 1 1 d . . .
O12 O 0.1181(3) 0.15363(12) 0.8642(2) 0.0257(10) Uani 1 1 d . . .
C12 C 0.1859(5) 0.12973(19) 0.8492(4) 0.0287(15) Uani 1 1 d . . .
C13 C 0.1987(5) 0.0942(2) 0.8860(4) 0.0332(17) Uani 1 1 d . . .
C14 C 0.2709(5) 0.0727(2) 0.8546(4) 0.0342(16) Uani 1 1 d . . .
H14 H 0.2817 0.0489 0.8783 0.041 Uiso 1 1 calc R . .
C15 C 0.3288(5) 0.0840(2) 0.7901(4) 0.0315(16) Uani 1 1 d . . .
C16 C 0.3177(5) 0.11896(19) 0.7567(4) 0.0298(16) Uani 1 1 d . . .
H16 H 0.3565 0.1272 0.7135 0.036 Uiso 1 1 calc R . .
C17 C 0.1364(6) 0.0820(2) 0.9562(4) 0.0401(18) Uani 1 1 d . . .
C18 C 0.4013(5) 0.0576(2) 0.7540(4) 0.038(2) Uani 1 1 d . . .
O21 O 0.2067(3) 0.21724(15) 0.9139(3) 0.0252(12) Uani 1 1 d . . .
C21 C 0.2472(4) 0.25206(18) 0.9129(3) 0.0198(14) Uani 1 1 d . . .
O22 O 0.1709(3) 0.25496(13) 0.7890(2) 0.0225(10) Uani 1 1 d . . .
C22 C 0.2301(4) 0.27252(19) 0.8431(3) 0.0194(14) Uani 1 1 d . . .
C23 C 0.2693(5) 0.3077(2) 0.8313(4) 0.0287(16) Uani 1 1 d . . .
C24 C 0.3264(5) 0.3195(2) 0.8952(4) 0.0286(16) Uani 1 1 d . . .
H24 H 0.3561 0.3430 0.8891 0.034 Uiso 1 1 calc R . .
C25 C 0.3438(4) 0.2999(2) 0.9672(4) 0.0263(16) Uani 1 1 d . . .
C26 C 0.3040(4) 0.26459(19) 0.9750(3) 0.0220(15) Uani 1 1 d . . .
H26 H 0.3158 0.2496 1.0217 0.026 Uiso 1 1 calc R . .
C27 C 0.2489(5) 0.3309(2) 0.7548(4) 0.0306(16) Uani 1 1 d . . .
C28 C 0.4090(4) 0.3163(2) 1.0317(4) 0.0271(16) Uani 1 1 d . . .
C32 C 0.0933(4) 0.25302(19) 0.6076(3) 0.0257(15) Uani 1 1 d . . .
H32 H 0.1517 0.2430 0.5919 0.031 Uiso 1 1 calc R . .
C33 C 0.0592(5) 0.2838(2) 0.5681(4) 0.0295(19) Uani 1 1 d . . .
H33 H 0.0943 0.2952 0.5258 0.035 Uiso 1 1 calc R . .
C34 C -0.0267(5) 0.2984(2) 0.5897(4) 0.0305(16) Uani 1 1 d . . .
C35 C -0.0729(4) 0.28173(19) 0.6545(4) 0.0246(15) Uani 1 1 d . . .
H35 H -0.1309 0.2916 0.6718 0.030 Uiso 1 1 calc R . .
C36 C -0.0370(4) 0.2516(2) 0.6938(3) 0.0247(15) Uani 1 1 d . . .
H36 H -0.0687 0.2407 0.7387 0.030 Uiso 1 1 calc R . .
C37 C -0.0696(5) 0.3308(2) 0.5452(4) 0.0341(17) Uani 1 1 d . . .
H37A H -0.0280 0.3390 0.5014 0.051 Uiso 1 1 calc R . .
H37B H -0.0796 0.3514 0.5835 0.051 Uiso 1 1 calc R . .
H37C H -0.1293 0.3231 0.5218 0.051 Uiso 1 1 calc R . .
O41 O 1.2696(3) 0.67510(13) 1.2806(2) 0.0280(11) Uani 1 1 d . . .
C41 C 1.2556(4) 0.64074(19) 1.3045(3) 0.0240(14) Uani 1 1 d . . .
O42 O 1.3858(3) 0.65279(12) 1.3798(2) 0.0248(10) Uani 1 1 d . . .
C42 C 1.3191(4) 0.62809(19) 1.3643(3) 0.0240(14) Uani 1 1 d . . .
C43 C 1.3106(5) 0.5925(2) 1.4001(4) 0.0313(17) Uani 1 1 d . . .
C44 C 1.2413(5) 0.5700(2) 1.3686(4) 0.0322(16) Uani 1 1 d . . .
H44 H 1.2352 0.5454 1.3898 0.039 Uiso 1 1 calc R . .
C45 C 1.1785(5) 0.5814(2) 1.3062(4) 0.0296(15) Uani 1 1 d . A .
C46 C 1.1861(4) 0.61685(19) 1.2751(4) 0.0274(15) Uani 1 1 d . . .
H46 H 1.1444 0.6251 1.2339 0.033 Uiso 1 1 calc R . .
C47 C 1.3745(8) 0.5799(2) 1.4687(4) 0.049(2) Uani 1 1 d . . .
C48 C 1.1063(5) 0.5538(2) 1.2746(5) 0.042(2) Uani 1 1 d . . .
O51 O 1.2924(3) 0.71589(15) 1.4294(3) 0.0249(12) Uani 1 1 d . . .
C51 C 1.2526(4) 0.75027(18) 1.4295(3) 0.0204(14) Uani 1 1 d . . .
O52 O 1.3280(3) 0.75358(13) 1.3054(2) 0.0210(10) Uani 1 1 d . . .
C52 C 1.2702(4) 0.77191(19) 1.3604(3) 0.0211(15) Uani 1 1 d . . .
C53 C 1.2307(4) 0.80645(18) 1.3474(4) 0.0220(14) Uani 1 1 d . . .
C54 C 1.1728(5) 0.8193(2) 1.4119(4) 0.0269(15) Uani 1 1 d . . .
H54 H 1.1448 0.8431 1.4065 0.032 Uiso 1 1 calc R . .
C55 C 1.1545(4) 0.7986(2) 1.4834(3) 0.0225(15) Uani 1 1 d . . .
C56 C 1.1960(4) 0.76409(19) 1.4913(3) 0.0207(15) Uani 1 1 d . . .
H56 H 1.1859 0.7497 1.5392 0.025 Uiso 1 1 calc R . .
C57 C 1.2505(4) 0.8294(2) 1.2710(4) 0.0270(15) Uani 1 1 d . . .
C58 C 1.0909(4) 0.8149(2) 1.5489(3) 0.0246(16) Uani 1 1 d . . .
C62 C 1.5375(4) 0.7498(2) 1.2091(4) 0.0250(15) Uani 1 1 d . . .
H62 H 1.5707 0.7376 1.2515 0.030 Uiso 1 1 calc R . .
C63 C 1.5744(4) 0.7810(2) 1.1714(3) 0.0250(16) Uani 1 1 d . . .
H63 H 1.6315 0.7911 1.1902 0.030 Uiso 1 1 calc R . .
C64 C 1.5280(4) 0.7976(2) 1.1058(3) 0.0233(14) Uani 1 1 d . . .
C65 C 1.4415(5) 0.7830(2) 1.0846(4) 0.0290(19) Uani 1 1 d . . .
H65 H 1.4070 0.7942 1.0417 0.035 Uiso 1 1 calc R . .
C66 C 1.4057(4) 0.7527(2) 1.1246(3) 0.0260(16) Uani 1 1 d . . .
H66 H 1.3468 0.7429 1.1097 0.031 Uiso 1 1 calc R . .
C67 C 1.5715(5) 0.8291(2) 1.0597(4) 0.0398(19) Uani 1 1 d . . .
H67A H 1.6325 0.8347 1.0831 0.060 Uiso 1 1 calc R . .
H67B H 1.5317 0.8512 1.0634 0.060 Uiso 1 1 calc R . .
H67C H 1.5787 0.8219 1.0023 0.060 Uiso 1 1 calc R . .
C171 C 0.1634(8) 0.0435(3) 0.9904(5) 0.058(3) Uani 1 1 d . . .
H17A H 0.1206 0.0366 1.0345 0.088 Uiso 1 1 calc R . .
H17B H 0.2269 0.0444 1.0118 0.088 Uiso 1 1 calc R . .
H17C H 0.1598 0.0248 0.9468 0.088 Uiso 1 1 calc R . .
C172 C 0.1474(5) 0.1103(2) 1.0268(4) 0.043(2) Uani 1 1 d . . .
H17D H 0.1070 0.1031 1.0722 0.065 Uiso 1 1 calc R . .
H17E H 0.1300 0.1353 1.0077 0.065 Uiso 1 1 calc R . .
H17F H 0.2121 0.1105 1.0453 0.065 Uiso 1 1 calc R . .
C173 C 0.0350(6) 0.0799(3) 0.9281(5) 0.054(2) Uani 1 1 d . . .
H17G H -0.0041 0.0719 0.9737 0.082 Uiso 1 1 calc R . .
H17H H 0.0296 0.0620 0.8832 0.082 Uiso 1 1 calc R . .
H17I H 0.0148 0.1046 0.9093 0.082 Uiso 1 1 calc R . .
C181 C 0.4951(6) 0.0787(3) 0.7414(6) 0.062(3) Uani 1 1 d . . .
H18A H 0.4840 0.1016 0.7102 0.093 Uiso 1 1 calc R . .
H18B H 0.5384 0.0627 0.7115 0.093 Uiso 1 1 calc R . .
H18C H 0.5217 0.0851 0.7947 0.093 Uiso 1 1 calc R . .
C182 C 0.4203(7) 0.0241(3) 0.8070(6) 0.081(4) Uani 1 1 d . . .
H18D H 0.4684 0.0086 0.7814 0.122 Uiso 1 1 calc R . .
H18E H 0.3632 0.0094 0.8130 0.122 Uiso 1 1 calc R . .
H18F H 0.4417 0.0323 0.8608 0.122 Uiso 1 1 calc R . .
C183 C 0.3691(7) 0.0457(2) 0.6674(4) 0.058(2) Uani 1 1 d . . .
H18G H 0.3568 0.0679 0.6343 0.088 Uiso 1 1 calc R . .
H18H H 0.3123 0.0307 0.6717 0.088 Uiso 1 1 calc R . .
H18I H 0.4180 0.0308 0.6414 0.088 Uiso 1 1 calc R . .
C271 C 0.2987(6) 0.3684(2) 0.7571(5) 0.056(3) Uani 1 1 d . . .
H27A H 0.2832 0.3827 0.7078 0.084 Uiso 1 1 calc R . .
H27B H 0.3659 0.3643 0.7593 0.084 Uiso 1 1 calc R . .
H27C H 0.2789 0.3824 0.8054 0.084 Uiso 1 1 calc R . .
C272 C 0.1431(5) 0.3380(2) 0.7511(4) 0.0355(18) Uani 1 1 d . . .
H27D H 0.1287 0.3535 0.7035 0.053 Uiso 1 1 calc R . .
H27E H 0.1232 0.3509 0.8009 0.053 Uiso 1 1 calc R . .
H27F H 0.1104 0.3141 0.7467 0.053 Uiso 1 1 calc R . .
C273 C 0.2803(5) 0.3097(2) 0.6784(4) 0.0350(18) Uani 1 1 d . . .
H27G H 0.2678 0.3248 0.6298 0.053 Uiso 1 1 calc R . .
H27H H 0.2462 0.2861 0.6745 0.053 Uiso 1 1 calc R . .
H27I H 0.3470 0.3045 0.6821 0.053 Uiso 1 1 calc R . .
C281 C 0.5108(5) 0.3065(3) 1.0094(5) 0.050(2) Uani 1 1 d . . .
H28A H 0.5172 0.2794 1.0038 0.074 Uiso 1 1 calc R . .
H28B H 0.5524 0.3154 1.0526 0.074 Uiso 1 1 calc R . .
H28C H 0.5273 0.3186 0.9577 0.074 Uiso 1 1 calc R . .
C282 C 0.3985(5) 0.3579(2) 1.0387(4) 0.040(2) Uani 1 1 d . . .
H28D H 0.4104 0.3694 0.9854 0.060 Uiso 1 1 calc R . .
H28E H 0.4431 0.3675 1.0787 0.060 Uiso 1 1 calc R . .
H28F H 0.3353 0.3639 1.0564 0.060 Uiso 1 1 calc R . .
C283 C 0.3896(7) 0.2989(2) 1.1160(4) 0.042(2) Uani 1 1 d . . .
H28G H 0.3942 0.2717 1.1122 0.063 Uiso 1 1 calc R . .
H28H H 0.3271 0.3059 1.1339 0.063 Uiso 1 1 calc R . .
H28I H 0.4353 0.3082 1.1554 0.063 Uiso 1 1 calc R . .
C471 C 1.4752(7) 0.5805(3) 1.4390(5) 0.058(3) Uani 1 1 d . . .
H47A H 1.5165 0.5729 1.4835 0.088 Uiso 1 1 calc R . .
H47B H 1.4913 0.6059 1.4215 0.088 Uiso 1 1 calc R . .
H47C H 1.4822 0.5633 1.3930 0.088 Uiso 1 1 calc R . .
C472 C 1.3612(8) 0.6071(2) 1.5410(4) 0.057(2) Uani 1 1 d . . .
H47D H 1.4016 0.5996 1.5863 0.085 Uiso 1 1 calc R . .
H47E H 1.2962 0.6064 1.5589 0.085 Uiso 1 1 calc R . .
H47F H 1.3772 0.6324 1.5236 0.085 Uiso 1 1 calc R . .
C473 C 1.3487(9) 0.5409(3) 1.5001(5) 0.071(4) Uani 1 1 d . . .
H47G H 1.3904 0.5340 1.5449 0.106 Uiso 1 1 calc R . .
H47H H 1.3547 0.5228 1.4556 0.106 Uiso 1 1 calc R . .
H47I H 1.2845 0.5411 1.5198 0.106 Uiso 1 1 calc R . .
C481 C 1.1568(8) 0.5167(3) 1.2508(7) 0.040(2) Uani 0.592(7) 1 d P A 1
H48A H 1.2017 0.5101 1.2934 0.059 Uiso 0.592(7) 1 calc PR A 1
H48B H 1.1893 0.5201 1.1987 0.059 Uiso 0.592(7) 1 calc PR A 1
H48C H 1.1110 0.4966 1.2452 0.059 Uiso 0.592(7) 1 calc PR A 1
C482 C 1.0504(8) 0.5670(3) 1.2116(8) 0.040(2) Uani 0.592(7) 1 d P A 1
H48D H 1.0086 0.5471 1.1934 0.059 Uiso 0.592(7) 1 calc PR A 1
H48E H 1.0895 0.5750 1.1659 0.059 Uiso 0.592(7) 1 calc PR A 1
H48F H 1.0137 0.5882 1.2312 0.059 Uiso 0.592(7) 1 calc PR A 1
C483 C 1.0425(9) 0.5429(3) 1.3549(8) 0.049(3) Uani 0.592(7) 1 d P A 1
H48G H 1.0821 0.5318 1.3971 0.073 Uiso 0.592(7) 1 calc PR A 1
H48H H 0.9945 0.5250 1.3388 0.073 Uiso 0.592(7) 1 calc PR A 1
H48I H 1.0132 0.5655 1.3765 0.073 Uiso 0.592(7) 1 calc PR A 1
C484 C 1.0108(15) 0.5751(5) 1.2552(12) 0.040(2) Uani 0.408(7) 1 d P A 2
H48J H 1.0240 0.5981 1.2248 0.059 Uiso 0.408(7) 1 calc PR A 2
H48K H 0.9796 0.5814 1.3066 0.059 Uiso 0.408(7) 1 calc PR A 2
H48L H 0.9704 0.5590 1.2226 0.059 Uiso 0.408(7) 1 calc PR A 2
C485 C 1.0911(13) 0.5208(5) 1.3093(12) 0.040(2) Uani 0.408(7) 1 d P A 2
H48M H 1.0444 0.5071 1.2778 0.059 Uiso 0.408(7) 1 calc PR A 2
H48N H 1.0686 0.5246 1.3652 0.059 Uiso 0.408(7) 1 calc PR A 2
H48O H 1.1491 0.5065 1.3106 0.059 Uiso 0.408(7) 1 calc PR A 2
C486 C 1.1358(17) 0.5473(5) 1.1757(10) 0.049(3) Uani 0.408(7) 1 d P A 2
H48P H 1.1494 0.5715 1.1505 0.073 Uiso 0.408(7) 1 calc PR A 2
H48Q H 1.0841 0.5354 1.1467 0.073 Uiso 0.408(7) 1 calc PR A 2
H48R H 1.1908 0.5313 1.1726 0.073 Uiso 0.408(7) 1 calc PR A 2
C571 C 1.2000(6) 0.8672(2) 1.2727(4) 0.048(2) Uani 1 1 d . . .
H57A H 1.1327 0.8631 1.2741 0.072 Uiso 1 1 calc R . .
H57B H 1.2160 0.8815 1.2237 0.072 Uiso 1 1 calc R . .
H57C H 1.2189 0.8812 1.3214 0.072 Uiso 1 1 calc R . .
C572 C 1.3543(4) 0.8377(2) 1.2655(4) 0.0351(18) Uani 1 1 d . . .
H57D H 1.3737 0.8521 1.3134 0.053 Uiso 1 1 calc R . .
H57E H 1.3670 0.8521 1.2159 0.053 Uiso 1 1 calc R . .
H57F H 1.3890 0.8142 1.2637 0.053 Uiso 1 1 calc R . .
C573 C 1.2174(5) 0.8087(2) 1.1940(4) 0.0319(17) Uani 1 1 d . . .
H57G H 1.1502 0.8046 1.1971 0.048 Uiso 1 1 calc R . .
H57H H 1.2492 0.7846 1.1902 0.048 Uiso 1 1 calc R . .
H57I H 1.2318 0.8237 1.1455 0.048 Uiso 1 1 calc R . .
C581 C 1.0998(5) 0.85774(19) 1.5548(4) 0.038(2) Uani 1 1 d . . .
H58A H 1.0855 0.8689 1.5017 0.056 Uiso 1 1 calc R . .
H58B H 1.1634 0.8643 1.5707 0.056 Uiso 1 1 calc R . .
H58C H 1.0562 0.8672 1.5958 0.056 Uiso 1 1 calc R . .
C582 C 1.1139(6) 0.7989(2) 1.6324(3) 0.0375(18) Uani 1 1 d . . .
H58D H 1.1076 0.7717 1.6310 0.056 Uiso 1 1 calc R . .
H58E H 1.0711 0.8092 1.6731 0.056 Uiso 1 1 calc R . .
H58F H 1.1778 0.8055 1.6471 0.056 Uiso 1 1 calc R . .
C583 C 0.9904(5) 0.8053(2) 1.5268(4) 0.042(2) Uani 1 1 d . . .
H58G H 0.9835 0.7782 1.5230 0.063 Uiso 1 1 calc R . .
H58H H 0.9746 0.8167 1.4742 0.063 Uiso 1 1 calc R . .
H58I H 0.9487 0.8150 1.5691 0.063 Uiso 1 1 calc R . .
C71 C 1.0374(13) 0.4506(4) 1.0843(11) 0.139(7) Uani 1 1 d . . .
H71A H 0.9779 0.4445 1.0571 0.167 Uiso 1 1 calc R . .
H71B H 1.0345 0.4772 1.1000 0.167 Uiso 1 1 calc R . .
C72 C 1.0427(11) 0.4276(4) 1.1631(8) 0.109(5) Uani 1 1 d . . .
H72A H 1.0909 0.4382 1.1994 0.131 Uiso 1 1 calc R . .
H72B H 0.9824 0.4289 1.1919 0.131 Uiso 1 1 calc R . .
C73 C 1.0644(8) 0.3894(3) 1.1459(7) 0.081(3) Uani 1 1 d . . .
H73A H 1.0087 0.3772 1.1228 0.097 Uiso 1 1 calc R . .
H73B H 1.0798 0.3767 1.1978 0.097 Uiso 1 1 calc R . .
C74 C 1.1402(8) 0.3847(3) 1.0902(7) 0.088(4) Uani 1 1 d . . .
H74A H 1.1448 0.3578 1.0770 0.106 Uiso 1 1 calc R . .
H74B H 1.1980 0.3917 1.1193 0.106 Uiso 1 1 calc R . .
C75 C 1.1382(9) 0.4052(5) 1.0135(7) 0.108(6) Uani 1 1 d . . .
H75A H 1.0937 0.3931 0.9759 0.130 Uiso 1 1 calc R . .
H75B H 1.2005 0.4042 0.9880 0.130 Uiso 1 1 calc R . .
C76 C 1.1097(15) 0.4466(5) 1.0252(11) 0.153(8) Uani 1 1 d . . .
H76A H 1.1646 0.4612 1.0429 0.183 Uiso 1 1 calc R . .
H76B H 1.0884 0.4569 0.9723 0.183 Uiso 1 1 calc R . .
C81 C 0.5415(13) 0.4320(4) 0.8377(9) 0.122(5) Uani 1 1 d . . .
H81A H 0.5911 0.4469 0.8113 0.147 Uiso 1 1 calc R . .
H81B H 0.4861 0.4333 0.8020 0.147 Uiso 1 1 calc R . .
C82 C 0.5717(7) 0.3937(4) 0.8413(6) 0.086(4) Uani 1 1 d . . .
H82A H 0.5190 0.3782 0.8600 0.103 Uiso 1 1 calc R . .
H82B H 0.5881 0.3855 0.7855 0.103 Uiso 1 1 calc R . .
C83 C 0.6501(6) 0.3868(4) 0.8943(6) 0.086(4) Uani 1 1 d . . .
H83A H 0.7077 0.3953 0.8672 0.103 Uiso 1 1 calc R . .
H83B H 0.6558 0.3597 0.9044 0.103 Uiso 1 1 calc R . .
C84 C 0.6388(9) 0.4076(4) 0.9778(7) 0.092(4) Uani 1 1 d . . .
H84A H 0.5959 0.3932 1.0129 0.111 Uiso 1 1 calc R . .
H84B H 0.6998 0.4085 1.0056 0.111 Uiso 1 1 calc R . .
C85 C 0.6021(8) 0.4470(4) 0.9692(8) 0.095(4) Uani 1 1 d . . .
H85A H 0.5855 0.4566 1.0239 0.114 Uiso 1 1 calc R . .
H85B H 0.6519 0.4631 0.9470 0.114 Uiso 1 1 calc R . .
C86 C 0.5189(9) 0.4494(3) 0.9146(9) 0.099(4) Uani 1 1 d . . .
H86A H 0.4655 0.4366 0.9401 0.118 Uiso 1 1 calc R . .
H86B H 0.5019 0.4759 0.9057 0.118 Uiso 1 1 calc R . .
C91 C 1.200(3) 0.5293(6) 0.7549(16) 0.37(3) Uani 1 1 d . . .
H91A H 1.1313 0.5276 0.7591 0.443 Uiso 1 1 calc R . .
H91B H 1.2138 0.5554 0.7401 0.443 Uiso 1 1 calc R . .
C92 C 1.2356(16) 0.5243(7) 0.8399(12) 0.206(10) Uani 1 1 d . . .
H92A H 1.1897 0.5333 0.8803 0.247 Uiso 1 1 calc R . .
H92B H 1.2944 0.5382 0.8476 0.247 Uiso 1 1 calc R . .
C93 C 1.2524(18) 0.4796(12) 0.8494(16) 0.31(2) Uani 1 1 d . . .
H93A H 1.2731 0.4723 0.9048 0.376 Uiso 1 1 calc R . .
H93B H 1.1981 0.4645 0.8324 0.376 Uiso 1 1 calc R . .
C94 C 1.3153(13) 0.4796(6) 0.799(2) 0.30(2) Uani 1 1 d . . .
H94A H 1.3585 0.4584 0.8072 0.359 Uiso 1 1 calc R . .
H94B H 1.3505 0.5033 0.7995 0.359 Uiso 1 1 calc R . .
C95 C 1.2511(17) 0.4746(6) 0.7131(12) 0.228(14) Uani 1 1 d . . .
H95A H 1.2894 0.4662 0.6665 0.274 Uiso 1 1 calc R . .
H95B H 1.1989 0.4571 0.7212 0.274 Uiso 1 1 calc R . .
C96 C 1.2185(16) 0.5127(7) 0.7018(9) 0.170(9) Uani 1 1 d . . .
H96A H 1.2675 0.5264 0.6719 0.204 Uiso 1 1 calc R . .
H96B H 1.1635 0.5117 0.6655 0.204 Uiso 1 1 calc R . .

loop_
_atom_site_aniso_label
_atom_site_aniso_U_11
_atom_site_aniso_U_22
_atom_site_aniso_U_33
_atom_site_aniso_U_23
_atom_site_aniso_U_13
_atom_site_aniso_U_12
Mo1 0.0194(3) 0.0268(3) 0.0181(2) 0.0001(2) -0.0006(2) -0.0016(3)
O1 0.021(2) 0.034(3) 0.025(2) 0.0017(19) -0.0004(17) 0.000(2)
Mo2 0.0177(3) 0.0292(3) 0.0179(2) 0.0004(2) -0.0001(2) 0.0021(3)
O2 0.021(2) 0.045(3) 0.025(2) -0.001(2) -0.0037(17) -0.002(2)
N3 0.007(3) 0.032(4) 0.028(3) -0.001(2) -0.002(2) -0.005(2)
O3 0.049(3) 0.018(2) 0.024(2) -0.0009(19) -0.0146(19) -0.001(2)
O6 0.0125(19) 0.037(3) 0.023(2) -0.0008(19) 0.0033(15) -0.003(2)
N6 0.026(3) 0.029(4) 0.009(3) -0.006(2) 0.002(2) 0.001(3)
O11 0.022(2) 0.025(3) 0.024(2) -0.0012(18) 0.0002(17) 0.0032(19)
C11 0.023(3) 0.035(4) 0.017(3) -0.004(3) -0.007(2) -0.005(3)
O12 0.027(2) 0.028(3) 0.022(2) -0.0031(16) 0.001(2) -0.005(2)
C12 0.040(4) 0.024(4) 0.022(3) -0.011(3) -0.004(3) -0.001(3)
C13 0.044(4) 0.028(4) 0.028(4) -0.004(3) -0.003(3) -0.004(3)
C14 0.049(4) 0.029(4) 0.025(3) -0.005(3) -0.006(3) 0.005(3)
C15 0.033(4) 0.027(4) 0.034(4) -0.012(3) -0.012(3) 0.007(3)
C16 0.041(4) 0.027(4) 0.021(3) -0.008(3) -0.006(3) 0.000(3)
C17 0.056(5) 0.027(4) 0.038(4) -0.002(3) -0.002(4) -0.006(4)
C18 0.037(5) 0.041(5) 0.037(4) -0.012(3) -0.002(3) 0.019(3)
O21 0.023(3) 0.031(3) 0.022(2) 0.005(2) 0.0002(18) -0.003(2)
C21 0.016(3) 0.022(4) 0.021(3) 0.002(3) 0.004(2) 0.002(3)
O22 0.022(2) 0.028(3) 0.018(2) -0.0012(17) -0.0035(17) -0.003(2)
C22 0.016(3) 0.031(4) 0.011(3) 0.000(2) 0.002(2) -0.003(3)
C23 0.033(4) 0.032(4) 0.022(3) 0.002(3) -0.008(3) -0.003(3)
C24 0.026(4) 0.033(4) 0.027(3) 0.001(3) 0.003(3) -0.008(3)
C25 0.026(4) 0.029(4) 0.024(3) 0.000(3) 0.000(2) 0.002(3)
C26 0.016(3) 0.037(4) 0.013(3) 0.002(3) -0.001(2) 0.006(3)
C27 0.033(4) 0.034(4) 0.025(3) 0.008(3) -0.003(3) -0.002(3)
C28 0.025(4) 0.035(4) 0.021(3) -0.004(3) -0.005(3) -0.008(3)
C32 0.019(3) 0.034(4) 0.024(3) -0.004(3) 0.004(2) -0.002(3)
C33 0.029(4) 0.044(5) 0.016(3) 0.003(3) 0.005(3) 0.008(4)
C34 0.037(4) 0.032(4) 0.022(3) 0.001(3) -0.005(3) -0.006(3)
C35 0.012(3) 0.035(4) 0.027(3) -0.006(3) 0.002(2) -0.001(3)
C36 0.024(3) 0.039(4) 0.011(3) -0.002(3) -0.001(2) -0.005(3)
C37 0.024(4) 0.038(5) 0.040(4) 0.004(3) -0.008(3) 0.003(3)
O41 0.024(2) 0.032(3) 0.028(2) 0.0036(19) -0.0038(18) 0.005(2)
C41 0.024(4) 0.028(4) 0.020(3) 0.000(3) 0.004(2) 0.000(3)
O42 0.021(2) 0.033(3) 0.021(2) -0.0022(17) -0.0028(18) 0.005(2)
C42 0.022(3) 0.031(4) 0.019(3) -0.001(3) 0.002(2) 0.007(3)
C43 0.047(4) 0.029(4) 0.018(3) 0.000(3) 0.008(3) 0.003(3)
C44 0.045(4) 0.024(4) 0.027(3) -0.002(3) 0.001(3) 0.002(3)
C45 0.033(4) 0.031(4) 0.025(3) -0.001(3) 0.003(3) 0.001(3)
C46 0.020(3) 0.038(4) 0.024(3) -0.005(3) -0.001(2) 0.005(3)
C47 0.082(6) 0.039(5) 0.026(4) 0.007(3) -0.018(5) -0.005(5)
C48 0.035(5) 0.035(4) 0.055(5) -0.011(3) 0.010(3) 0.003(3)
O51 0.027(3) 0.029(3) 0.019(2) 0.001(2) 0.0037(18) 0.005(2)
C51 0.014(3) 0.029(4) 0.019(3) 0.000(3) -0.004(2) 0.002(3)
O52 0.019(2) 0.029(3) 0.015(2) 0.0053(17) 0.0010(17) 0.001(2)
C52 0.014(3) 0.036(4) 0.013(3) 0.001(3) 0.005(2) -0.003(3)
C53 0.017(3) 0.024(4) 0.025(3) 0.006(2) 0.000(2) -0.002(3)
C54 0.024(4) 0.031(4) 0.026(3) 0.001(3) 0.006(3) 0.002(3)
C55 0.014(3) 0.035(4) 0.019(3) -0.004(3) 0.0003(19) -0.002(3)
C56 0.018(3) 0.029(4) 0.016(3) 0.001(2) -0.001(2) 0.003(3)
C57 0.020(3) 0.036(4) 0.026(3) 0.006(3) 0.006(2) 0.003(3)
C58 0.023(3) 0.038(4) 0.013(3) -0.005(3) 0.004(2) -0.003(3)
C62 0.017(3) 0.038(4) 0.021(3) -0.005(3) -0.002(2) 0.007(3)
C63 0.016(3) 0.040(5) 0.019(3) -0.006(3) 0.002(2) -0.002(3)
C64 0.015(3) 0.032(4) 0.023(3) -0.008(3) 0.005(2) 0.000(3)
C65 0.026(4) 0.043(5) 0.018(4) -0.002(3) 0.001(3) 0.004(3)
C66 0.023(3) 0.050(5) 0.005(3) -0.007(3) -0.001(2) 0.008(3)
C67 0.047(5) 0.047(5) 0.025(4) 0.004(3) -0.007(3) -0.003(4)
C171 0.090(7) 0.038(6) 0.048(5) 0.006(4) 0.006(4) 0.012(5)
C172 0.057(5) 0.039(5) 0.034(4) 0.004(3) 0.002(3) 0.001(4)
C173 0.059(6) 0.043(6) 0.061(6) 0.000(4) 0.013(4) -0.015(4)
C181 0.031(4) 0.059(6) 0.095(7) -0.006(5) -0.003(4) 0.014(4)
C182 0.085(7) 0.081(8) 0.078(7) 0.025(6) 0.028(5) 0.049(6)
C183 0.061(5) 0.058(5) 0.057(5) -0.021(4) 0.015(5) 0.006(5)
C271 0.077(6) 0.042(5) 0.049(5) 0.028(4) -0.027(4) -0.027(5)
C272 0.041(5) 0.036(4) 0.029(4) 0.005(3) -0.005(3) 0.013(3)
C273 0.026(4) 0.052(5) 0.027(4) 0.018(3) -0.002(3) -0.004(3)
C281 0.022(4) 0.081(7) 0.046(5) -0.024(4) -0.013(3) -0.004(4)
C282 0.051(6) 0.042(5) 0.027(4) -0.004(3) -0.009(3) -0.001(4)
C283 0.057(6) 0.048(5) 0.021(3) 0.000(3) -0.007(3) -0.012(4)
C471 0.073(7) 0.053(6) 0.049(5) -0.002(4) -0.025(4) 0.026(5)
C472 0.103(7) 0.045(5) 0.022(4) 0.002(3) -0.014(4) -0.009(5)
C473 0.116(10) 0.045(6) 0.051(5) 0.014(4) -0.037(5) -0.005(6)
C481 0.056(6) 0.020(5) 0.043(6) 0.000(4) -0.003(5) -0.003(4)
C482 0.038(5) 0.026(5) 0.055(7) -0.001(5) -0.006(5) -0.009(4)
C483 0.064(7) 0.033(6) 0.049(6) -0.010(5) 0.021(6) -0.014(5)
C484 0.056(6) 0.020(5) 0.043(6) 0.000(4) -0.003(5) -0.003(4)
C485 0.038(5) 0.026(5) 0.055(7) -0.001(5) -0.006(5) -0.009(4)
C486 0.064(7) 0.033(6) 0.049(6) -0.010(5) 0.021(6) -0.014(5)
C571 0.067(6) 0.046(5) 0.032(4) 0.014(3) 0.016(4) 0.016(4)
C572 0.027(4) 0.054(5) 0.025(3) -0.002(3) 0.002(3) -0.011(3)
C573 0.018(3) 0.055(5) 0.023(3) 0.010(3) 0.000(3) -0.007(3)
C581 0.046(5) 0.036(4) 0.030(4) -0.011(3) 0.005(3) 0.002(3)
C582 0.041(5) 0.054(5) 0.017(3) -0.004(3) 0.009(3) 0.005(4)
C583 0.024(4) 0.068(6) 0.035(4) -0.021(4) 0.004(3) -0.001(4)
C71 0.18(2) 0.093(12) 0.148(16) -0.005(11) -0.069(14) -0.033(12)
C72 0.136(13) 0.095(11) 0.095(10) -0.009(8) -0.009(9) -0.057(10)
C73 0.085(8) 0.075(8) 0.082(8) 0.006(6) -0.018(6) -0.033(7)
C74 0.064(7) 0.087(8) 0.113(9) 0.013(7) -0.051(7) -0.014(6)
C75 0.063(8) 0.180(16) 0.082(7) 0.024(9) -0.020(7) -0.065(10)
C76 0.19(2) 0.131(16) 0.140(14) 0.067(13) 0.017(14) -0.020(16)
C81 0.157(15) 0.079(11) 0.131(13) 0.028(9) 0.013(11) 0.007(10)
C82 0.068(7) 0.119(11) 0.071(7) 0.004(7) 0.037(6) 0.018(7)
C83 0.038(5) 0.152(12) 0.067(7) -0.010(7) 0.004(4) 0.013(6)
C84 0.062(8) 0.120(12) 0.094(8) 0.025(7) 0.003(6) -0.007(8)
C85 0.077(8) 0.094(11) 0.115(9) -0.022(8) 0.008(7) 0.002(7)
C86 0.082(8) 0.060(8) 0.153(13) 0.000(8) 0.000(8) 0.001(6)
C91 0.74(8) 0.129(18) 0.24(3) -0.101(19) -0.26(4) 0.17(3)
C92 0.24(3) 0.25(2) 0.126(16) -0.116(17) -0.026(16) -0.03(2)
C93 0.19(2) 0.52(6) 0.23(3) 0.27(3) 0.07(2) 0.06(3)
C94 0.133(17) 0.16(2) 0.61(6) 0.14(3) -0.18(3) -0.082(16)
C95 0.34(3) 0.148(18) 0.20(2) -0.102(15) -0.15(2) 0.134(19)
C96 0.22(2) 0.23(3) 0.060(9) 0.036(11) 0.022(11) -0.015(18)

loop_
_atom_type_symbol
_atom_type_description
_atom_type_scat_dispersion_real
_atom_type_scat_dispersion_imag
_atom_type_scat_source
C C 0.0033 0.0016 'International Tables Vol C Tables 4.2.6.8 and 6.1.1.4'
H H 0.0000 0.0000 'International Tables Vol C Tables 4.2.6.8 and 6.1.1.4'
N N 0.0061 0.0033 'International Tables Vol C Tables 4.2.6.8 and 6.1.1.4'
O O 0.0106 0.0060 'International Tables Vol C Tables 4.2.6.8 and 6.1.1.4'
Mo Mo -1.6832 0.6857 'International Tables Vol C Tables 4.2.6.8 and 6.1.1.4'

loop_
_geom_angle_atom_site_label_1
_geom_angle_atom_site_label_2
_geom_angle_atom_site_label_3
_geom_angle
O1 Mo1 O22 106.0(2)
O1 Mo1 O21 101.3(2)
O22 Mo1 O21 79.02(19)
O1 Mo1 O12 87.2(2)
O22 Mo1 O12 162.51(19)
O21 Mo1 O12 87.30(19)
O1 Mo1 O3 96.1(2)
O22 Mo1 O3 81.17(17)
O21 Mo1 O3 156.5(2)
O12 Mo1 O3 109.28(17)
O1 Mo1 O11 157.7(2)
O22 Mo1 O11 94.47(17)
O21 Mo1 O11 91.02(18)
O12 Mo1 O11 74.77(18)
O3 Mo1 O11 78.08(18)
O2 Mo2 O52 106.0(2)
O2 Mo2 O51 101.2(2)
O52 Mo2 O51 78.99(19)
O2 Mo2 O42 86.6(2)
O52 Mo2 O42 163.34(19)
O51 Mo2 O42 88.0(2)
O2 Mo2 O6 95.90(19)
O52 Mo2 O6 82.15(17)
O51 Mo2 O6 157.37(18)
O42 Mo2 O6 107.77(17)
O2 Mo2 O41 157.7(2)
O52 Mo2 O41 94.87(18)
O51 Mo2 O41 90.03(19)
O42 Mo2 O41 74.54(18)
O6 Mo2 O41 79.17(16)
C32 N3 O3 117.9(5)
C32 N3 C36 121.2(6)
O3 N3 C36 120.9(5)
N3 O3 Mo1 120.7(4)
N6 O6 Mo2 118.9(3)
C62 N6 C66 122.9(6)
C62 N6 O6 119.3(5)
C66 N6 O6 117.5(5)
C11 O11 Mo1 117.0(4)
O11 C11 C16 124.5(6)
O11 C11 C12 113.5(6)
C16 C11 C12 122.0(6)
C12 O12 Mo1 120.0(4)
O12 C12 C11 113.3(6)
O12 C12 C13 126.6(6)
C11 C12 C13 120.0(6)
C14 C13 C12 115.8(6)
C14 C13 C17 124.0(7)
C12 C13 C17 120.1(6)
C13 C14 C15 124.1(7)
C13 C14 H14 118.0
C15 C14 H14 118.0
C16 C15 C14 119.5(7)
C16 C15 C18 119.3(7)
C14 C15 C18 121.1(7)
C15 C16 C11 118.4(7)
C15 C16 H16 120.8
C11 C16 H16 120.8
C13 C17 C173 110.4(6)
C13 C17 C171 112.5(7)
C173 C17 C171 107.7(7)
C13 C17 C172 108.5(6)
C173 C17 C172 110.8(7)
C171 C17 C172 106.9(6)
C182 C18 C15 113.3(7)
C182 C18 C183 111.0(7)
C15 C18 C183 108.8(6)
C182 C18 C181 107.8(7)
C15 C18 C181 110.0(6)
C183 C18 C181 105.7(7)
C21 O21 Mo1 116.0(4)
C22 C21 C26 122.8(6)
C22 C21 O21 114.6(5)
C26 C21 O21 122.5(5)
C22 O22 Mo1 116.7(4)
C21 C22 O22 113.5(6)
C21 C22 C23 121.5(6)
O22 C22 C23 125.0(5)
C24 C23 C22 114.1(6)
C24 C23 C27 124.1(6)
C22 C23 C27 121.8(6)
C23 C24 C25 125.9(7)
C23 C24 H24 117.1
C25 C24 H24 117.1
C26 C25 C24 117.4(6)
C26 C25 C28 122.5(6)
C24 C25 C28 120.0(6)
C21 C26 C25 118.1(6)
C21 C26 H26 120.9
C25 C26 H26 120.9
C271 C27 C23 111.7(5)
C271 C27 C273 108.6(6)
C23 C27 C273 109.9(6)
C271 C27 C272 108.6(6)
C23 C27 C272 108.0(6)
C273 C27 C272 109.9(6)
C282 C28 C25 111.8(6)
C282 C28 C283 108.3(6)
C25 C28 C283 110.6(6)
C282 C28 C281 109.6(6)
C25 C28 C281 109.3(6)
C283 C28 C281 107.0(7)
N3 C32 C33 120.8(6)
N3 C32 H32 119.6
C33 C32 H32 119.6
C32 C33 C34 120.2(7)
C32 C33 H33 119.9
C34 C33 H33 119.9
C33 C34 C35 117.4(6)
C33 C34 C37 122.2(6)
C35 C34 C37 120.4(6)
C36 C35 C34 121.4(6)
C36 C35 H35 119.3
C34 C35 H35 119.3
C35 C36 N3 118.9(6)
C35 C36 H36 120.5
N3 C36 H36 120.5
C34 C37 H37A 109.5
C34 C37 H37B 109.5
H37A C37 H37B 109.5
C34 C37 H37C 109.5
H37A C37 H37C 109.5
H37B C37 H37C 109.5
C41 O41 Mo2 117.5(4)
O41 C41 C46 125.6(6)
O41 C41 C42 114.2(6)
C46 C41 C42 120.2(6)
C42 O42 Mo2 120.0(4)
O42 C42 C43 125.9(6)
O42 C42 C41 112.6(6)
C43 C42 C41 121.5(6)
C44 C43 C42 115.8(6)
C44 C43 C47 122.6(7)
C42 C43 C47 121.6(7)
C43 C44 C45 123.9(7)
C43 C44 H44 118.1
C45 C44 H44 118.1
C46 C45 C44 118.8(6)
C46 C45 C48 121.9(6)
C44 C45 C48 119.3(6)
C45 C46 C41 119.6(6)
C45 C46 H46 120.2
C41 C46 H46 120.2
C43 C47 C471 109.5(6)
C43 C47 C473 111.8(8)
C471 C47 C473 110.6(9)
C43 C47 C472 107.6(8)
C471 C47 C472 110.6(8)
C473 C47 C472 106.7(7)
C485 C48 C45 122.9(10)
C482 C48 C45 115.1(7)
C482 C48 C481 111.9(8)
C45 C48 C481 108.6(7)
C485 C48 C484 111.5(12)
C45 C48 C484 109.9(9)
C482 C48 C483 110.4(9)
C45 C48 C483 105.2(6)
C481 C48 C483 104.9(8)
C485 C48 C486 109.3(12)
C45 C48 C486 104.0(9)
C484 C48 C486 95.3(12)
C51 O51 Mo2 116.2(4)
O51 C51 C56 124.8(5)
O51 C51 C52 115.2(5)
C56 C51 C52 119.9(6)
C52 O52 Mo2 117.5(4)
C53 C52 O52 124.8(5)
C53 C52 C51 123.3(6)
O52 C52 C51 111.8(6)
C52 C53 C54 114.6(5)
C52 C53 C57 122.3(6)
C54 C53 C57 123.0(6)
C55 C54 C53 123.8(6)
C55 C54 H54 118.1
C53 C54 H54 118.1
C56 C55 C54 117.9(6)
C56 C55 C58 122.4(6)
C54 C55 C58 119.7(6)
C55 C56 C51 120.3(6)
C55 C56 H56 119.8
C51 C56 H56 119.8
C53 C57 C572 109.7(5)
C53 C57 C571 111.9(5)
C572 C57 C571 107.0(6)
C53 C57 C573 110.7(6)
C572 C57 C573 110.3(5)
C571 C57 C573 107.1(6)
C582 C58 C55 111.0(6)
C582 C58 C583 109.5(6)
C55 C58 C583 108.4(5)
C582 C58 C581 107.5(5)
C55 C58 C581 112.0(5)
C583 C58 C581 108.4(6)
N6 C62 C63 119.3(6)
N6 C62 H62 120.3
C63 C62 H62 120.3
C62 C63 C64 120.2(6)
C62 C63 H63 119.9
C64 C63 H63 119.9
C65 C64 C63 117.3(6)
C65 C64 C67 122.1(6)
C63 C64 C67 120.6(6)
C66 C65 C64 121.0(7)
C66 C65 H65 119.5
C64 C65 H65 119.5
N6 C66 C65 119.2(6)
N6 C66 H66 120.4
C65 C66 H66 120.4
C64 C67 H67A 109.5
C64 C67 H67B 109.5
H67A C67 H67B 109.5
C64 C67 H67C 109.5
H67A C67 H67C 109.5
H67B C67 H67C 109.5
C17 C171 H17A 109.5
C17 C171 H17B 109.5
H17A C171 H17B 109.5
C17 C171 H17C 109.5
H17A C171 H17C 109.5
H17B C171 H17C 109.5
C17 C172 H17D 109.5
C17 C172 H17E 109.5
H17D C172 H17E 109.5
C17 C172 H17F 109.5
H17D C172 H17F 109.5
H17E C172 H17F 109.5
C17 C173 H17G 109.5
C17 C173 H17H 109.5
H17G C173 H17H 109.5
C17 C173 H17I 109.5
H17G C173 H17I 109.5
H17H C173 H17I 109.5
C18 C181 H18A 109.5
C18 C181 H18B 109.5
H18A C181 H18B 109.5
C18 C181 H18C 109.5
H18A C181 H18C 109.5
H18B C181 H18C 109.5
C18 C182 H18D 109.5
C18 C182 H18E 109.5
H18D C182 H18E 109.5
C18 C182 H18F 109.5
H18D C182 H18F 109.5
H18E C182 H18F 109.5
C18 C183 H18G 109.5
C18 C183 H18H 109.5
H18G C183 H18H 109.5
C18 C183 H18I 109.5
H18G C183 H18I 109.5
H18H C183 H18I 109.5
C27 C271 H27A 109.5
C27 C271 H27B 109.5
H27A C271 H27B 109.5
C27 C271 H27C 109.5
H27A C271 H27C 109.5
H27B C271 H27C 109.5
C27 C272 H27D 109.5
C27 C272 H27E 109.5
H27D C272 H27E 109.5
C27 C272 H27F 109.5
H27D C272 H27F 109.5
H27E C272 H27F 109.5
C27 C273 H27G 109.5
C27 C273 H27H 109.5
H27G C273 H27H 109.5
C27 C273 H27I 109.5
H27G C273 H27I 109.5
H27H C273 H27I 109.5
C28 C281 H28A 109.5
C28 C281 H28B 109.5
H28A C281 H28B 109.5
C28 C281 H28C 109.5
H28A C281 H28C 109.5
H28B C281 H28C 109.5
C28 C282 H28D 109.5
C28 C282 H28E 109.5
H28D C282 H28E 109.5
C28 C282 H28F 109.5
H28D C282 H28F 109.5
H28E C282 H28F 109.5
C28 C283 H28G 109.5
C28 C283 H28H 109.5
H28G C283 H28H 109.5
C28 C283 H28I 109.5
H28G C283 H28I 109.5
H28H C283 H28I 109.5
C47 C471 H47A 109.5
C47 C471 H47B 109.5
H47A C471 H47B 109.5
C47 C471 H47C 109.5
H47A C471 H47C 109.5
H47B C471 H47C 109.5
C47 C472 H47D 109.5
C47 C472 H47E 109.5
H47D C472 H47E 109.5
C47 C472 H47F 109.5
H47D C472 H47F 109.5
H47E C472 H47F 109.5
C47 C473 H47G 109.5
C47 C473 H47H 109.5
H47G C473 H47H 109.5
C47 C473 H47I 109.5
H47G C473 H47I 109.5
H47H C473 H47I 109.5
C48 C481 H48A 109.5
C48 C481 H48B 109.5
H48A C481 H48B 109.5
C48 C481 H48C 109.5
H48A C481 H48C 109.5
H48B C481 H48C 109.5
C48 C482 H48D 109.5
C48 C482 H48E 109.5
H48D C482 H48E 109.5
C48 C482 H48F 109.5
H48D C482 H48F 109.5
H48E C482 H48F 109.5
C48 C483 H48G 109.5
C48 C483 H48H 109.5
H48G C483 H48H 109.5
C48 C483 H48I 109.5
H48G C483 H48I 109.5
H48H C483 H48I 109.5
C48 C484 H48J 109.5
C48 C484 H48K 109.5
H48J C484 H48K 109.5
C48 C484 H48L 109.5
H48J C484 H48L 109.5
H48K C484 H48L 109.5
C48 C485 H48M 109.5
C48 C485 H48N 109.5
H48M C485 H48N 109.5
C48 C485 H48O 109.5
H48M C485 H48O 109.5
H48N C485 H48O 109.5
C48 C486 H48P 109.5
C48 C486 H48Q 109.5
H48P C486 H48Q 109.5
C48 C486 H48R 109.5
H48P C486 H48R 109.5
H48Q C486 H48R 109.5
C57 C571 H57A 109.5
C57 C571 H57B 109.5
H57A C571 H57B 109.5
C57 C571 H57C 109.5
H57A C571 H57C 109.5
H57B C571 H57C 109.5
C57 C572 H57D 109.5
C57 C572 H57E 109.5
H57D C572 H57E 109.5
C57 C572 H57F 109.5
H57D C572 H57F 109.5
H57E C572 H57F 109.5
C57 C573 H57G 109.5
C57 C573 H57H 109.5
H57G C573 H57H 109.5
C57 C573 H57I 109.5
H57G C573 H57I 109.5
H57H C573 H57I 109.5
C58 C581 H58A 109.5
C58 C581 H58B 109.5
H58A C581 H58B 109.5
C58 C581 H58C 109.5
H58A C581 H58C 109.5
H58B C581 H58C 109.5
C58 C582 H58D 109.5
C58 C582 H58E 109.5
H58D C582 H58E 109.5
C58 C582 H58F 109.5
H58D C582 H58F 109.5
H58E C582 H58F 109.5
C58 C583 H58G 109.5
C58 C583 H58H 109.5
H58G C583 H58H 109.5
C58 C583 H58I 109.5
H58G C583 H58I 109.5
H58H C583 H58I 109.5
C76 C71 C72 118.7(16)
C76 C71 H71A 107.6
C72 C71 H71A 107.6
C76 C71 H71B 107.6
C72 C71 H71B 107.6
H71A C71 H71B 107.1
C73 C72 C71 111.1(12)
C73 C72 H72A 109.4
C71 C72 H72A 109.4
C73 C72 H72B 109.4
C71 C72 H72B 109.4
H72A C72 H72B 108.0
C72 C73 C74 113.9(11)
C72 C73 H73A 108.8
C74 C73 H73A 108.8
C72 C73 H73B 108.8
C74 C73 H73B 108.8
H73A C73 H73B 107.7
C73 C74 C75 118.3(11)
C73 C74 H74A 107.7
C75 C74 H74A 107.7
C73 C74 H74B 107.7
C75 C74 H74B 107.7
H74A C74 H74B 107.1
C74 C75 C76 112.4(12)
C74 C75 H75A 109.1
C76 C75 H75A 109.1
C74 C75 H75B 109.1
C76 C75 H75B 109.1
H75A C75 H75B 107.8
C71 C76 C75 111.8(14)
C71 C76 H76A 109.3
C75 C76 H76A 109.3
C71 C76 H76B 109.3
C75 C76 H76B 109.3
H76A C76 H76B 107.9
C86 C81 C82 116.3(12)
C86 C81 H81A 108.2
C82 C81 H81A 108.2
C86 C81 H81B 108.2
C82 C81 H81B 108.2
H81A C81 H81B 107.4
C83 C82 C81 115.0(13)
C83 C82 H82A 108.5
C81 C82 H82A 108.5
C83 C82 H82B 108.5
C81 C82 H82B 108.5
H82A C82 H82B 107.5
C82 C83 C84 111.1(9)
C82 C83 H83A 109.4
C84 C83 H83A 109.4
C82 C83 H83B 109.4
C84 C83 H83B 109.4
H83A C83 H83B 108.0
C85 C84 C83 113.6(10)
C85 C84 H84A 108.8
C83 C84 H84A 108.8
C85 C84 H84B 108.8
C83 C84 H84B 108.8
H84A C84 H84B 107.7
C86 C85 C84 113.0(11)
C86 C85 H85A 109.0
C84 C85 H85A 109.0
C86 C85 H85B 109.0
C84 C85 H85B 109.0
H85A C85 H85B 107.8
C81 C86 C85 108.3(12)
C81 C86 H86A 110.0
C85 C86 H86A 110.0
C81 C86 H86B 110.0
C85 C86 H86B 110.0
H86A C86 H86B 108.4
C96 C91 C92 126(3)
C96 C91 H91A 105.7
C92 C91 H91A 105.7
C96 C91 H91B 105.7
C92 C91 H91B 105.7
H91A C91 H91B 106.2
C91 C92 C93 105.0(16)
C91 C92 H92A 110.8
C93 C92 H92A 110.8
C91 C92 H92B 110.8
C93 C92 H92B 110.8
H92A C92 H92B 108.8
C94 C93 C92 93(2)
C94 C93 H93A 113.2
C92 C93 H93A 113.2
C94 C93 H93B 113.2
C92 C93 H93B 113.2
H93A C93 H93B 110.5
C93 C94 C95 99.0(19)
C93 C94 H94A 112.0
C95 C94 H94A 112.0
C93 C94 H94B 112.0
C95 C94 H94B 112.0
H94A C94 H94B 109.7
C96 C95 C94 100.6(15)
C96 C95 H95A 111.7
C94 C95 H95A 111.7
C96 C95 H95B 111.7
C94 C95 H95B 111.7
H95A C95 H95B 109.4
C91 C96 C95 119(2)
C91 C96 H96A 107.5
C95 C96 H96A 107.5
C91 C96 H96B 107.5
C95 C96 H96B 107.5
H96A C96 H96B 107.0

loop_
_geom_bond_atom_site_label_1
_geom_bond_atom_site_label_2
_geom_bond_distance
Mo1 O1 1.696(4)
Mo1 O22 1.965(5)
Mo1 O21 1.973(5)
Mo1 O12 1.992(4)
Mo1 O3 2.052(4)
Mo1 O11 2.073(4)
Mo2 O2 1.689(4)
Mo2 O52 1.950(4)
Mo2 O51 1.970(5)
Mo2 O42 1.994(4)
Mo2 O6 2.059(4)
Mo2 O41 2.074(5)
N3 C32 1.325(8)
N3 O3 1.353(7)
N3 C36 1.372(8)
O6 N6 1.371(7)
N6 C62 1.336(8)
N6 C66 1.340(8)
O11 C11 1.332(8)
C11 C16 1.402(9)
C11 C12 1.410(9)
O12 C12 1.323(8)
C12 C13 1.420(10)
C13 C14 1.394(10)
C13 C17 1.523(10)
C14 C15 1.406(10)
C14 H14 0.9500
C15 C16 1.375(9)
C15 C18 1.528(9)
C16 H16 0.9500
C17 C173 1.532(13)
C17 C171 1.541(11)
C17 C172 1.545(10)
C18 C182 1.508(11)
C18 C183 1.553(10)
C18 C181 1.562(11)
O21 C21 1.378(8)
C21 C22 1.380(8)
C21 C26 1.380(8)
O22 C22 1.381(7)
C22 C23 1.395(9)
C23 C24 1.396(9)
C23 C27 1.533(9)
C24 C25 1.396(9)
C24 H24 0.9500
C25 C26 1.395(9)
C25 C28 1.529(9)
C26 H26 0.9500
C27 C271 1.523(10)
C27 C273 1.534(10)
C27 C272 1.546(10)
C28 C282 1.504(10)
C28 C283 1.539(9)
C28 C281 1.551(10)
C32 C33 1.372(10)
C32 H32 0.9500
C33 C34 1.389(10)
C33 H33 0.9500
C34 C35 1.389(9)
C34 C37 1.503(9)
C35 C36 1.361(9)
C35 H35 0.9500
C36 H36 0.9500
C37 H37A 0.9800
C37 H37B 0.9800
C37 H37C 0.9800
O41 C41 1.308(8)
C41 C46 1.403(9)
C41 C42 1.414(9)
O42 C42 1.331(8)
C42 C43 1.411(9)
C43 C44 1.383(10)
C43 C47 1.521(10)
C44 C45 1.424(9)
C44 H44 0.9500
C45 C46 1.374(9)
C45 C48 1.526(10)
C46 H46 0.9500
C47 C471 1.529(15)
C47 C473 1.534(12)
C47 C472 1.546(11)
C48 C485 1.329(19)
C48 C482 1.391(13)
C48 C481 1.564(12)
C48 C484 1.61(2)
C48 C483 1.652(13)
C48 C486 1.689(17)
O51 C51 1.359(8)
C51 C56 1.390(8)
C51 C52 1.396(8)
O52 C52 1.392(7)
C52 C53 1.379(9)
C53 C54 1.423(9)
C53 C57 1.524(8)
C54 C55 1.410(9)
C54 H54 0.9500
C55 C56 1.380(9)
C55 C58 1.528(8)
C56 H56 0.9500
C57 C572 1.528(9)
C57 C571 1.538(10)
C57 C573 1.540(9)
C58 C582 1.519(9)
C58 C583 1.531(9)
C58 C581 1.544(9)
C62 C63 1.383(9)
C62 H62 0.9500
C63 C64 1.399(9)
C63 H63 0.9500
C64 C65 1.394(9)
C64 C67 1.495(9)
C65 C66 1.371(10)
C65 H65 0.9500
C66 H66 0.9500
C67 H67A 0.9800
C67 H67B 0.9800
C67 H67C 0.9800
C171 H17A 0.9800
C171 H17B 0.9800
C171 H17C 0.9800
C172 H17D 0.9800
C172 H17E 0.9800
C172 H17F 0.9800
C173 H17G 0.9800
C173 H17H 0.9800
C173 H17I 0.9800
C181 H18A 0.9800
C181 H18B 0.9800
C181 H18C 0.9800
C182 H18D 0.9800
C182 H18E 0.9800
C182 H18F 0.9800
C183 H18G 0.9800
C183 H18H 0.9800
C183 H18I 0.9800
C271 H27A 0.9800
C271 H27B 0.9800
C271 H27C 0.9800
C272 H27D 0.9800
C272 H27E 0.9800
C272 H27F 0.9800
C273 H27G 0.9800
C273 H27H 0.9800
C273 H27I 0.9800
C281 H28A 0.9800
C281 H28B 0.9800
C281 H28C 0.9800
C282 H28D 0.9800
C282 H28E 0.9800
C282 H28F 0.9800
C283 H28G 0.9800
C283 H28H 0.9800
C283 H28I 0.9800
C471 H47A 0.9800
C471 H47B 0.9800
C471 H47C 0.9800
C472 H47D 0.9800
C472 H47E 0.9800
C472 H47F 0.9800
C473 H47G 0.9800
C473 H47H 0.9800
C473 H47I 0.9800
C481 H48A 0.9800
C481 H48B 0.9800
C481 H48C 0.9800
C482 H48D 0.9800
C482 H48E 0.9800
C482 H48F 0.9800
C483 H48G 0.9800
C483 H48H 0.9800
C483 H48I 0.9800
C484 H48J 0.9800
C484 H48K 0.9800
C484 H48L 0.9800
C485 H48M 0.9800
C485 H48N 0.9800
C485 H48O 0.9800
C486 H48P 0.9800
C486 H48Q 0.9800
C486 H48R 0.9800
C571 H57A 0.9800
C571 H57B 0.9800
C571 H57C 0.9800
C572 H57D 0.9800
C572 H57E 0.9800
C572 H57F 0.9800
C573 H57G 0.9800
C573 H57H 0.9800
C573 H57I 0.9800
C581 H58A 0.9800
C581 H58B 0.9800
C581 H58C 0.9800
C582 H58D 0.9800
C582 H58E 0.9800
C582 H58F 0.9800
C583 H58G 0.9800
C583 H58H 0.9800
C583 H58I 0.9800
C71 C76 1.43(2)
C71 C72 1.533(18)
C71 H71A 0.9900
C71 H71B 0.9900
C72 C73 1.430(16)
C72 H72A 0.9900
C72 H72B 0.9900
C73 C74 1.433(16)
C73 H73A 0.9900
C73 H73B 0.9900
C74 C75 1.456(15)
C74 H74A 0.9900
C74 H74B 0.9900
C75 C76 1.55(2)
C75 H75A 0.9900
C75 H75B 0.9900
C76 H76A 0.9900
C76 H76B 0.9900
C81 C86 1.443(17)
C81 C82 1.443(15)
C81 H81A 0.9900
C81 H81B 0.9900
C82 C83 1.445(14)
C82 H82A 0.9900
C82 H82B 0.9900
C83 C84 1.566(15)
C83 H83A 0.9900
C83 H83B 0.9900
C84 C85 1.512(17)
C84 H84A 0.9900
C84 H84B 0.9900
C85 C86 1.497(16)
C85 H85A 0.9900
C85 H85B 0.9900
C86 H86A 0.9900
C86 H86B 0.9900
C91 C96 1.09(3)
C91 C92 1.49(3)
C91 H91A 0.9900
C91 H91B 0.9900
C92 C93 1.63(3)
C92 H92A 0.9900
C92 H92B 0.9900
C93 C94 1.23(4)
C93 H93A 0.9900
C93 H93B 0.9900
C94 C95 1.69(3)
C94 H94A 0.9900
C94 H94B 0.9900
C95 C96 1.45(2)
C95 H95A 0.9900
C95 H95B 0.9900
C96 H96A 0.9900
C96 H96B 0.9900
